data_4061258
_journal_name_full Organometallics
_journal_paper_doi 10.1021/om0494216
_journal_year 2004
_chemical_formula_sum 'C38 H30 N6 Si'
_chemical_formula_weight 598.77
_space_group_IT_number 20
_symmetry_cell_setting orthorhombic
_symmetry_space_group_name_Hall 'C 2c 2'
_symmetry_space_group_name_H-M 'C 2 2 21'
_cell_angle_alpha 90.00
_cell_angle_beta 90.00
_cell_angle_gamma 90.00
_cell_formula_units_Z 4
_cell_length_a 15.192(6)
_cell_length_b 22.410(10)
_cell_length_c 11.173(5)
_cell_measurement_temperature 298(2)
_cell_volume 3804(3)
_diffrn_ambient_temperature 298(2)
_exptl_crystal_density_diffrn 1.046
_cod_depositor_comments
;
The following automatic conversions were performed:
'_symmetry_cell_setting' value 'Orthorhombic' changed to 'orthorhombic'
according to '/home/saulius/struct/CIF-dictionaries/cif_core.dic'
dictionary named 'cif_core.dic' version 2.4.1 from 2010-06-29.

Automatic conversion script
Id: cif_fix_enum 1527 2010-12-29 10:47:43Z saulius 
;
_cod_database_code 4061258

loop_
_symmetry_equiv_pos_as_xyz
'x, y, z'
'-x, -y, z+1/2'
'-x, y, -z+1/2'
'x, -y, -z'
'x+1/2, y+1/2, z'
'-x+1/2, -y+1/2, z+1/2'
'-x+1/2, y+1/2, -z+1/2'
'x+1/2, -y+1/2, -z'

loop_
_atom_site_label
_atom_site_type_symbol
_atom_site_fract_x
_atom_site_fract_y
_atom_site_fract_z
_atom_site_U_iso_or_equiv
_atom_site_adp_type
_atom_site_occupancy
_atom_site_symmetry_multiplicity
_atom_site_calc_flag
_atom_site_refinement_flags
_atom_site_disorder_assembly
_atom_site_disorder_group
Si1 Si 0.96551(11) 1.0000 1.0000 0.0549(6) Uani 1 2 d S . .
N1 N 0.5744(3) 0.7439(2) 0.4025(4) 0.0797(15) Uani 1 1 d . . .
N2 N 0.7789(3) 0.8436(3) 0.3245(5) 0.0967(18) Uani 1 1 d . . .
N3 N 0.6599(3) 0.8271(2) 0.4486(4) 0.0666(13) Uani 1 1 d . . .
C1 C 0.8950(3) 0.9625(2) 0.8958(5) 0.0673(16) Uani 1 1 d . . .
C2 C 0.8499(3) 0.9364(2) 0.8221(5) 0.0629(15) Uani 1 1 d . . .
C3 C 0.7977(3) 0.9081(3) 0.7291(4) 0.0598(15) Uani 1 1 d . . .
C4 C 0.7866(3) 0.8475(3) 0.7266(5) 0.0645(14) Uani 1 1 d . . .
H4A H 0.8114 0.8241 0.7864 0.077 Uiso 1 1 calc R . .
C5 C 0.7389(3) 0.8209(2) 0.6363(5) 0.0641(14) Uani 1 1 d . . .
H5A H 0.7300 0.7799 0.6377 0.077 Uiso 1 1 calc R . .
C6 C 0.7045(3) 0.8539(3) 0.5445(4) 0.0574(14) Uani 1 1 d . . .
C7 C 0.7166(4) 0.9141(3) 0.5469(5) 0.0773(17) Uani 1 1 d . . .
H7A H 0.6930 0.9369 0.4852 0.093 Uiso 1 1 calc R . .
C8 C 0.7622(3) 0.9428(2) 0.6368(5) 0.0765(17) Uani 1 1 d . . .
H8A H 0.7693 0.9840 0.6361 0.092 Uiso 1 1 calc R . .
C9 C 0.5871(3) 0.7897(3) 0.4722(5) 0.0553(13) Uani 1 1 d . . .
C10 C 0.5342(3) 0.8006(3) 0.5692(5) 0.0745(17) Uani 1 1 d . . .
H10A H 0.5472 0.8323 0.6199 0.089 Uiso 1 1 calc R . .
C11 C 0.4625(4) 0.7655(3) 0.5923(6) 0.0870(19) Uani 1 1 d . . .
H11A H 0.4240 0.7739 0.6549 0.104 Uiso 1 1 calc R . .
C12 C 0.4503(3) 0.7173(3) 0.5184(7) 0.0860(19) Uani 1 1 d . . .
H12A H 0.4045 0.6908 0.5331 0.103 Uiso 1 1 calc R . .
C13 C 0.5042(4) 0.7081(3) 0.4249(6) 0.0904(19) Uani 1 1 d . . .
H13A H 0.4931 0.6763 0.3739 0.109 Uiso 1 1 calc R . .
C14 C 0.6936(4) 0.8344(2) 0.3308(5) 0.0659(15) Uani 1 1 d . . .
C15 C 0.6412(4) 0.8345(3) 0.2319(6) 0.098(2) Uani 1 1 d . . .
H15A H 0.5810 0.8280 0.2393 0.117 Uiso 1 1 calc R . .
C16 C 0.6776(6) 0.8441(3) 0.1219(6) 0.116(3) Uani 1 1 d . . .
H16A H 0.6434 0.8436 0.0529 0.139 Uiso 1 1 calc R . .
C17 C 0.7649(7) 0.8543(3) 0.1166(6) 0.120(3) Uani 1 1 d . . .
H17A H 0.7911 0.8620 0.0430 0.144 Uiso 1 1 calc R . .
C18 C 0.8142(4) 0.8536(4) 0.2151(7) 0.117(3) Uani 1 1 d . . .
H18A H 0.8745 0.8602 0.2085 0.140 Uiso 1 1 calc R . .
C19 C 1.0326(3) 1.0543(2) 0.9180(5) 0.0781(16) Uani 1 1 d . . .
H19A H 0.9948 1.0819 0.8770 0.117 Uiso 1 1 calc R . .
H19B H 1.0688 1.0338 0.8608 0.117 Uiso 1 1 calc R . .
H19C H 1.0694 1.0757 0.9732 0.117 Uiso 1 1 calc R . .

loop_
_atom_site_aniso_label
_atom_site_aniso_U_11
_atom_site_aniso_U_22
_atom_site_aniso_U_33
_atom_site_aniso_U_23
_atom_site_aniso_U_13
_atom_site_aniso_U_12
Si1 0.0560(10) 0.0635(13) 0.0454(12) -0.0101(12) 0.000 0.000
N1 0.082(3) 0.076(4) 0.081(4) -0.017(3) 0.018(3) -0.020(3)
N2 0.055(3) 0.155(5) 0.080(4) -0.003(4) -0.003(3) -0.040(3)
N3 0.065(2) 0.091(4) 0.044(3) -0.004(2) 0.001(2) -0.027(3)
C1 0.070(3) 0.082(4) 0.050(4) -0.001(3) -0.012(3) -0.008(3)
C2 0.066(3) 0.075(4) 0.048(3) 0.005(3) -0.006(3) -0.006(3)
C3 0.057(3) 0.068(4) 0.055(4) -0.009(3) -0.002(3) -0.004(3)
C4 0.077(3) 0.061(4) 0.056(4) 0.001(3) -0.008(3) 0.002(3)
C5 0.068(3) 0.062(4) 0.063(4) -0.002(3) -0.007(3) -0.001(3)
C6 0.063(3) 0.064(4) 0.045(3) 0.000(3) -0.010(3) -0.011(3)
C7 0.085(4) 0.086(5) 0.061(4) 0.019(3) -0.024(3) -0.011(3)
C8 0.098(4) 0.061(4) 0.071(4) 0.019(3) -0.030(4) -0.014(3)
C9 0.047(3) 0.072(4) 0.047(4) -0.003(3) -0.009(3) -0.008(3)
C10 0.059(3) 0.103(5) 0.062(4) -0.007(3) -0.002(3) -0.024(3)
C11 0.086(4) 0.117(6) 0.059(4) 0.006(4) 0.004(4) -0.007(4)
C12 0.061(4) 0.103(5) 0.094(5) 0.036(5) 0.009(4) -0.013(3)
C13 0.083(4) 0.095(5) 0.094(5) -0.022(4) -0.005(4) -0.017(4)
C14 0.064(3) 0.073(4) 0.060(4) 0.007(3) -0.006(3) -0.015(3)
C15 0.096(4) 0.126(6) 0.071(5) 0.022(5) -0.031(4) -0.039(5)
C16 0.133(6) 0.155(8) 0.060(5) 0.024(5) -0.028(5) -0.051(6)
C17 0.182(8) 0.123(6) 0.055(5) 0.001(4) 0.018(6) -0.056(6)
C18 0.100(5) 0.187(8) 0.063(5) -0.002(5) 0.022(5) -0.058(5)
C19 0.087(3) 0.076(4) 0.071(4) 0.002(3) 0.013(3) -0.003(3)

loop_
_geom_bond_atom_site_label_1
_geom_bond_atom_site_label_2
_geom_bond_distance
_geom_bond_site_symmetry_2
_geom_bond_publ_flag
Si1 C1 1.791(6) . ?
Si1 C1 1.791(6) 4_577 ?
Si1 C19 1.834(5) . ?
Si1 C19 1.834(5) 4_577 ?
N1 C9 1.304(6) . ?
N1 C13 1.357(7) . ?
N2 C14 1.314(6) . ?
N2 C18 1.353(7) . ?
N3 C6 1.404(6) . ?
N3 C9 1.411(6) . ?
N3 C14 1.422(6) . ?
C1 C2 1.221(7) . ?
C2 C3 1.453(7) . ?
C3 C4 1.368(7) . ?
C3 C8 1.399(6) . ?
C4 C5 1.378(6) . ?
C5 C6 1.368(6) . ?
C6 C7 1.362(7) . ?
C7 C8 1.380(7) . ?
C9 C10 1.370(6) . ?
C10 C11 1.369(7) . ?
C11 C12 1.374(8) . ?
C12 C13 1.343(8) . ?
C14 C15 1.362(7) . ?
C15 C16 1.365(8) . ?
C16 C17 1.346(8) . ?
C17 C18 1.331(9) . ?
